data_7160296
loop_
_publ_author_name
'Zheng, Xiaoshan'
'Wang, Menghan'
'sun, xianbin'
'Gao, Yu'
'Chen, Haijun'

_publ_section_title
;
 Catalyst-Free Coupling of Peroxypyrroloindolenines with Amines to Afford
 Stable Peroxyindolenines
;
_journal_name_full 'Organic &amp; Biomolecular Chemistry'
_journal_paper_doi 10.1039/D4OB01736F
_journal_year 2025
_chemical_formula_moiety 'C28 H33 N3 O4 S'
_chemical_formula_sum 'C28 H33 N3 O4 S'
_chemical_formula_weight 507.63
_space_group_crystal_system monoclinic
_space_group_IT_number 14
_space_group_name_Hall '-P 2yn'
_space_group_name_H-M_alt 'P 1 21/n 1'
_atom_sites_solution_hydrogens geom
_atom_sites_solution_primary dual
_audit_creation_date 2023-09-18
_audit_creation_method
;
Olex2 1.5-beta
(compiled 2023.08.24 svn.re1ec1418 for OlexSys, GUI svn.r6817)
;
_audit_update_record
;
2023-09-19 deposited with the CCDC.	2024-12-16 downloaded from the CCDC.
;
_cell_angle_alpha 90
_cell_angle_beta 94.326(2)
_cell_angle_gamma 90
_cell_formula_units_Z 4
_cell_length_a 12.9075(2)
_cell_length_b 9.8706(2)
_cell_length_c 21.4050(4)
_cell_measurement_reflns_used 10501
_cell_measurement_temperature 293(2)
_cell_measurement_theta_max 76.2040
_cell_measurement_theta_min 3.8580
_cell_volume 2719.33(9)
_computing_cell_refinement 'CrysAlisPro 1.171.42.90a (Rigaku OD, 2023)'
_computing_data_collection 'CrysAlisPro 1.171.42.90a (Rigaku OD, 2023)'
_computing_data_reduction 'CrysAlisPro 1.171.42.90a (Rigaku OD, 2023)'
_computing_molecular_graphics 'Olex2 1.5-beta (Dolomanov et al., 2009)'
_computing_publication_material 'Olex2 1.5-beta (Dolomanov et al., 2009)'
_computing_structure_refinement 'SHELXL 2018/3 (Sheldrick, 2015)'
_computing_structure_solution 'SHELXT 2018/2 (Sheldrick, 2018)'
_diffrn_ambient_temperature 293(2)
_diffrn_detector 'Hybrid Pixel Array Detector'
_diffrn_detector_area_resol_mean 10.0000
_diffrn_detector_type HyPix
_diffrn_measured_fraction_theta_full 0.995
_diffrn_measured_fraction_theta_max 0.995
_diffrn_measurement_details
;
List of Runs (angles in degrees, time in seconds):

  # Type    Start    End  Width  t~exp~   \w     \q     \k     \f   Frames
#--------------------------------------------------------------------------
  1  \w    -67.00 -42.00   0.50    0.29    -- -106.00  61.00  90.00   50
  2  \w    -42.00  27.00   0.50    0.07    --  -46.60  38.00   0.00  138
  3  \w    -70.00 -42.00   0.50    0.29    -- -106.00  61.00-150.00   56
  4  \w    -70.00 -40.00   0.50    0.29    -- -106.00  61.00-120.00   60
  5  \w   -107.00 -82.00   0.50    0.29    -- -106.00  84.00-107.00   50
  6  \w    -71.00 -19.00   0.50    0.07    --  -46.60  84.00-107.00  104
  7  \w     -2.00  24.00   0.50    0.07    --  -46.60  84.00-107.00   52
  8  \w   -176.00 -88.00   0.50    0.29    -- -106.00 -61.00  90.00  176
  9  \w   -152.00-127.00   0.50    0.29    -- -106.00 -84.00 132.00   50
 10  \w    -21.00  36.00   0.50    0.07    --   46.60 -84.00 132.00  114
 11  \w     40.00  68.00   0.50    0.07    --   46.60 -84.00 132.00   56
 12  \w     45.00 104.00   0.50    0.29    --  108.09 -95.00  60.00  118
 13  \w     35.00  90.00   0.50    0.29    --  108.09 -95.00   0.00  110
 14  \w     60.00 134.00   0.50    0.29    --  108.09 -84.00 132.00  148
 15  \w     37.00  72.00   0.50    0.29    --  108.09 -77.00 150.00   70
 16  \w     -4.00  26.00   0.50    0.07    --   46.60 -19.00 120.00   60
 17  \w     37.00  70.00   0.50    0.29    --  108.09 -61.00 -30.00   66
 18  \w     56.00  97.00   0.50    0.29    --  108.09 -77.00 -90.00   82
 19  \w     35.00  60.00   0.50    0.29    --  108.09 -61.00 -90.00   50
 20  \w     35.00  69.00   0.50    0.29    --  108.09 -61.00-150.00   68
 21  \w    140.00 165.00   0.50    0.29    --  108.09  30.00 -30.00   50
 22  \w    107.00 133.00   0.50    0.29    --  108.09  30.00 -30.00   52
 23  \w    107.00 156.00   0.50    0.29    --  108.09  45.00-180.00   98
 24  \w     81.00 178.00   0.50    0.29    --  108.09  84.00-107.00  194
 25  \w     42.00 118.00   0.50    0.07    --   46.60 178.00  60.00  152
;
_diffrn_measurement_device 'four-circle diffractometer'
_diffrn_measurement_device_type 'XtaLAB Synergy, Single source at home/near, HyPix'
_diffrn_measurement_method '\w scans'
_diffrn_orient_matrix_type 'CrysAlisPro convention (1999,Acta A55,543-557)'
_diffrn_orient_matrix_UB_11 0.0558309000
_diffrn_orient_matrix_UB_12 -0.1325155000
_diffrn_orient_matrix_UB_13 -0.0153512000
_diffrn_orient_matrix_UB_21 0.0165092000
_diffrn_orient_matrix_UB_22 -0.0325421000
_diffrn_orient_matrix_UB_23 0.0704273000
_diffrn_orient_matrix_UB_31 -0.1045861000
_diffrn_orient_matrix_UB_32 -0.0758501000
_diffrn_orient_matrix_UB_33 -0.0033078000
_diffrn_radiation_monochromator mirror
_diffrn_radiation_probe x-ray
_diffrn_radiation_type 'Cu K\a'
_diffrn_radiation_wavelength 1.54184
_diffrn_reflns_av_R_equivalents 0.0399
_diffrn_reflns_av_unetI/netI 0.0438
_diffrn_reflns_Laue_measured_fraction_full 0.995
_diffrn_reflns_Laue_measured_fraction_max 0.995
_diffrn_reflns_limit_h_max 13
_diffrn_reflns_limit_h_min -15
_diffrn_reflns_limit_k_max 10
_diffrn_reflns_limit_k_min -11
_diffrn_reflns_limit_l_max 25
_diffrn_reflns_limit_l_min -25
_diffrn_reflns_number 17962
_diffrn_reflns_point_group_measured_fraction_full 0.995
_diffrn_reflns_point_group_measured_fraction_max 0.995
_diffrn_reflns_theta_full 66.575
_diffrn_reflns_theta_max 66.575
_diffrn_reflns_theta_min 3.874
_diffrn_source 'micro-focus sealed X-ray tube'
_diffrn_source_type 'PhotonJet (Cu) X-ray Source'
_exptl_absorpt_coefficient_mu 1.360
_exptl_absorpt_correction_T_max 1.00000
_exptl_absorpt_correction_T_min 0.49644
_exptl_absorpt_correction_type multi-scan
_exptl_absorpt_process_details
;
CrysAlisPro 1.171.42.90a (Rigaku Oxford Diffraction, 2023)
Empirical absorption correction using spherical harmonics,
implemented in SCALE3 ABSPACK scaling algorithm.
;
_exptl_crystal_colour 'clear light colourless'
_exptl_crystal_colour_lustre clear
_exptl_crystal_colour_modifier light
_exptl_crystal_colour_primary colourless
_exptl_crystal_density_diffrn 1.240
_exptl_crystal_description block
_exptl_crystal_F_000 1080
_exptl_crystal_size_max 0.15
_exptl_crystal_size_mid 0.08
_exptl_crystal_size_min 0.06
_refine_diff_density_max 0.904
_refine_diff_density_min -0.708
_refine_diff_density_rms 0.069
_refine_ls_extinction_method none
_refine_ls_goodness_of_fit_ref 1.086
_refine_ls_hydrogen_treatment constr
_refine_ls_matrix_type full
_refine_ls_number_parameters 331
_refine_ls_number_reflns 4786
_refine_ls_number_restraints 70
_refine_ls_restrained_S_all 1.184
_refine_ls_R_factor_all 0.0797
_refine_ls_R_factor_gt 0.0693
_refine_ls_shift/su_max 0.000
_refine_ls_shift/su_mean 0.000
_refine_ls_structure_factor_coef Fsqd
_refine_ls_weighting_details 'w=1/[\s^2^(Fo^2^)+(0.1248P)^2^+1.5310P] where P=(Fo^2^+2Fc^2^)/3'
_refine_ls_weighting_scheme calc
_refine_ls_wR_factor_gt 0.2039
_refine_ls_wR_factor_ref 0.2169
_reflns_Friedel_coverage 0.000
_reflns_number_gt 3919
_reflns_number_total 4786
_reflns_threshold_expression 'I > 2\s(I)'
_cod_data_source_file d4ob01736f2.cif
_cod_data_source_block 1282_auto
_cod_database_code 7160296
_shelx_shelxl_version_number 2018/3
_shelx_space_group_comment
;
The symmetry employed for this shelxl refinement is uniquely defined
by the following loop, which should always be used as a source of
symmetry information in preference to the above space-group names.
They are only intended as comments.
;
_shelx_estimated_absorpt_t_max 0.923
_shelx_estimated_absorpt_t_min 0.822
_olex2_refinement_description
;
1. Fixed Uiso
 At 1.2 times of:
  All C(H) groups, All C(H,H) groups, All N(H) groups
 At 1.5 times of:
  All C(H,H,H) groups
2. Rigid bond restraints
 C14, C15
 with sigma for 1-2 distances of 0.008 and sigma for 1-3 distances of 0.004
 C25, C27
 with sigma for 1-2 distances of 0.0008 and sigma for 1-3 distances of 0.0004
 C25, C26
 with sigma for 1-2 distances of 0.0008 and sigma for 1-3 distances of 0.0004
 C25, C28
 with sigma for 1-2 distances of 0.0008 and sigma for 1-3 distances of 0.0004
3. Uiso/Uaniso restraints and constraints
C25 \\sim C27 \\sim C26 \\sim C28 \\sim O4: within 3.8A with sigma of 0.002 and
sigma for terminal atoms of 0.004 within 3.8A
Uanis(C25) \\sim Ueq: with sigma of 0.01 and sigma for terminal atoms of 0.02
4.a Secondary CH2 refined with riding coordinates:
 C9(H9A,H9B), C10(H10A,H10B), C11(H11A,H11B)
4.b Aromatic/amide H refined with riding coordinates:
 N3(H3), N1(H1), C8(H8), C17(H17), C24(H24), C5(H5), C23(H23), C7(H7), C6(H6),
 C19(H19), C16(H16), C13(H13), C20(H20), C15(H15), C14(H14)
4.c Idealised Me refined as rotating group:
 C28(H28A,H28B,H28C), C22(H22A,H22B,H22C), C26(H26A,H26B,H26C), C27(H27A,H27B,
 H27C)
;
_olex2_submission_special_instructions 'No special instructions were received'
_oxdiff_exptl_absorpt_empirical_details
;
Empirical correction (ABSPACK) includes:
- Absorption correction using spherical harmonics
- Frame scaling
;
_oxdiff_exptl_absorpt_empirical_full_max 1.550
_oxdiff_exptl_absorpt_empirical_full_min 0.476

loop_
_space_group_symop_operation_xyz
'x, y, z'
'-x+1/2, y+1/2, -z+1/2'
'-x, -y, -z'
'x-1/2, -y-1/2, z-1/2'

loop_
_atom_site_label
_atom_site_type_symbol
_atom_site_fract_x
_atom_site_fract_y
_atom_site_fract_z
_atom_site_U_iso_or_equiv
_atom_site_adp_type
_atom_site_occupancy
_atom_site_site_symmetry_order
_atom_site_calc_flag
_atom_site_refinement_flags_posn
_atom_site_refinement_flags_adp
_atom_site_refinement_flags_occupancy
_atom_site_disorder_assembly
_atom_site_disorder_group
S1 S 0.46872(5) 0.50410(7) 0.19620(3) 0.0486(3) Uani 1 1 d . . . . .
O3 O 0.79547(16) 0.69345(19) 0.38556(10) 0.0527(6) Uani 1 1 d . . . . .
O1 O 0.4855(2) 0.3617(2) 0.20311(12) 0.0673(7) Uani 1 1 d . . . . .
O2 O 0.41495(19) 0.5564(3) 0.14105(11) 0.0684(7) Uani 1 1 d . . . . .
N2 N 0.86454(18) 0.3724(2) 0.33569(11) 0.0449(6) Uani 1 1 d . . . . .
N3 N 0.58105(18) 0.5757(2) 0.20188(11) 0.0466(6) Uani 1 1 d . . . . .
H3 H 0.591898 0.644440 0.178531 0.056 Uiso 1 1 calc R U . . .
O4 O 0.8786(2) 0.6502(3) 0.43246(12) 0.0761(7) Uani 1 1 d . U . . .
N1 N 0.93126(19) 0.5761(2) 0.29701(12) 0.0508(6) Uani 1 1 d . . . . .
H1 H 0.916384 0.659696 0.289344 0.061 Uiso 1 1 calc R U . . .
C1 C 0.8628(2) 0.5026(3) 0.32622(13) 0.0409(6) Uani 1 1 d . . . . .
C2 C 0.7681(2) 0.5751(3) 0.34995(12) 0.0421(6) Uani 1 1 d . . . . .
C9 C 0.6941(2) 0.6303(3) 0.29646(13) 0.0446(6) Uani 1 1 d . . . . .
H9A H 0.631232 0.662236 0.313778 0.053 Uiso 1 1 calc R U . . .
H9B H 0.726627 0.707335 0.277727 0.053 Uiso 1 1 calc R U . . .
C4 C 0.7785(2) 0.3449(3) 0.37175(13) 0.0465(7) Uani 1 1 d . . . . .
C3 C 0.7210(2) 0.4602(3) 0.38366(13) 0.0455(6) Uani 1 1 d . . . . .
C10 C 0.6649(2) 0.5270(3) 0.24564(14) 0.0471(7) Uani 1 1 d . . . . .
H10A H 0.725274 0.507138 0.222893 0.056 Uiso 1 1 calc R U . . .
H10B H 0.643336 0.443633 0.264846 0.056 Uiso 1 1 calc R U . . .
C18 C 0.3994(2) 0.5566(3) 0.26023(14) 0.0505(7) Uani 1 1 d . . . . .
C12 C 1.0294(2) 0.5006(3) 0.20793(16) 0.0509(7) Uani 1 1 d . . . . .
C25 C 0.8813(3) 0.7423(4) 0.48421(17) 0.0717(7) Uani 1 1 d . U . . .
C8 C 0.6339(3) 0.4539(4) 0.41659(16) 0.0600(8) Uani 1 1 d . . . . .
H8 H 0.595273 0.531228 0.423576 0.072 Uiso 1 1 calc R U . . .
C17 C 0.9527(3) 0.4239(3) 0.17689(17) 0.0613(8) Uani 1 1 d . . . . .
H17 H 0.896908 0.395423 0.198631 0.074 Uiso 1 1 calc R U . . .
C11 C 1.0291(2) 0.5249(4) 0.27728(18) 0.0611(8) Uani 1 1 d . . . . .
H11A H 1.045365 0.440550 0.299072 0.073 Uiso 1 1 calc R U . . .
H11B H 1.083578 0.589229 0.289772 0.073 Uiso 1 1 calc R U . . .
C24 C 0.3469(2) 0.6786(3) 0.25645(18) 0.0606(8) Uani 1 1 d . . . . .
H24 H 0.349738 0.732978 0.221130 0.073 Uiso 1 1 calc R U . . .
C5 C 0.7495(3) 0.2198(3) 0.39455(16) 0.0648(9) Uani 1 1 d . . . . .
H5 H 0.787700 0.142125 0.387522 0.078 Uiso 1 1 calc R U . . .
C23 C 0.2905(3) 0.7196(4) 0.3051(2) 0.0733(10) Uani 1 1 d . . . . .
H23 H 0.255304 0.801820 0.302266 0.088 Uiso 1 1 calc R U . . .
C7 C 0.6049(3) 0.3280(4) 0.43926(19) 0.0757(11) Uani 1 1 d . . . . .
H7 H 0.546659 0.320684 0.462089 0.091 Uiso 1 1 calc R U . . .
C6 C 0.6626(4) 0.2146(4) 0.42781(19) 0.0775(11) Uani 1 1 d . . . . .
H6 H 0.642044 0.131482 0.443140 0.093 Uiso 1 1 calc R U . . .
C21 C 0.2850(3) 0.6412(5) 0.3579(2) 0.0774(11) Uani 1 1 d . . . . .
C19 C 0.3963(3) 0.4767(5) 0.3128(2) 0.0770(11) Uani 1 1 d . . . . .
H19 H 0.431223 0.394273 0.315651 0.092 Uiso 1 1 calc R U . . .
C16 C 0.9554(4) 0.3883(4) 0.11571(19) 0.0767(10) Uani 1 1 d . . . . .
H16 H 0.903130 0.334492 0.096410 0.092 Uiso 1 1 calc R U . . .
C13 C 1.1091(3) 0.5465(5) 0.1739(2) 0.0867(13) Uani 1 1 d . . . . .
H13 H 1.161636 0.600188 0.192965 0.104 Uiso 1 1 calc R U . . .
C20 C 0.3398(4) 0.5220(6) 0.3614(2) 0.0903(14) Uani 1 1 d . . . . .
H20 H 0.339062 0.469872 0.397592 0.108 Uiso 1 1 calc R U . . .
C15 C 1.0353(4) 0.4321(5) 0.0830(2) 0.0885(13) Uani 1 1 d . U . . .
H15 H 1.038072 0.406874 0.041316 0.106 Uiso 1 1 calc R U . . .
C14 C 1.1103(4) 0.5115(6) 0.1103(3) 0.1038(17) Uani 1 1 d . U . . .
H14 H 1.163233 0.543355 0.087003 0.125 Uiso 1 1 calc R U . . .
C28 C 0.9739(4) 0.6940(5) 0.5247(2) 0.0919(9) Uani 1 1 d . U . . .
H28A H 0.965753 0.599590 0.534032 0.138 Uiso 1 1 calc R U . . .
H28B H 0.979546 0.744895 0.563039 0.138 Uiso 1 1 calc R U . . .
H28C H 1.035615 0.706509 0.503028 0.138 Uiso 1 1 calc R U . . .
C22 C 0.2194(4) 0.6868(7) 0.4100(3) 0.1142(19) Uani 1 1 d . . . . .
H22A H 0.227467 0.782689 0.416225 0.171 Uiso 1 1 calc R U . . .
H22B H 0.241443 0.640115 0.448017 0.171 Uiso 1 1 calc R U . . .
H22C H 0.147647 0.666596 0.398651 0.171 Uiso 1 1 calc R U . . .
C26 C 0.7845(4) 0.7189(5) 0.5181(2) 0.0925(9) Uani 1 1 d . U . . .
H26A H 0.725282 0.753121 0.493206 0.139 Uiso 1 1 calc R U . . .
H26B H 0.790862 0.765112 0.557657 0.139 Uiso 1 1 calc R U . . .
H26C H 0.775934 0.623586 0.524976 0.139 Uiso 1 1 calc R U . . .
C27 C 0.8854(4) 0.8861(5) 0.4650(2) 0.0952(9) Uani 1 1 d . U . . .
H27A H 0.943652 0.899671 0.440303 0.143 Uiso 1 1 calc R U . . .
H27B H 0.892811 0.942533 0.501541 0.143 Uiso 1 1 calc R U . . .
H27C H 0.822451 0.909249 0.440561 0.143 Uiso 1 1 calc R U . . .

loop_
_atom_site_aniso_label
_atom_site_aniso_U_11
_atom_site_aniso_U_22
_atom_site_aniso_U_33
_atom_site_aniso_U_23
_atom_site_aniso_U_13
_atom_site_aniso_U_12
S1 0.0483(5) 0.0479(5) 0.0485(5) -0.0004(3) -0.0022(3) -0.0049(3)
O3 0.0638(12) 0.0401(10) 0.0518(11) -0.0122(8) -0.0108(9) 0.0078(9)
O1 0.0737(15) 0.0446(12) 0.0845(17) -0.0058(11) 0.0110(12) -0.0061(10)
O2 0.0612(13) 0.0886(18) 0.0525(13) 0.0012(12) -0.0142(10) -0.0038(12)
N2 0.0527(13) 0.0383(12) 0.0432(12) -0.0034(9) 0.0003(10) 0.0048(9)
N3 0.0478(13) 0.0467(13) 0.0447(12) 0.0102(10) -0.0009(10) -0.0022(10)
O4 0.0835(13) 0.0752(13) 0.0654(12) -0.0289(10) -0.0225(10) 0.0194(11)
N1 0.0502(13) 0.0417(12) 0.0611(15) -0.0047(11) 0.0090(11) -0.0015(10)
C1 0.0447(14) 0.0382(13) 0.0385(13) -0.0040(10) -0.0044(11) 0.0019(10)
C2 0.0498(14) 0.0350(13) 0.0410(14) -0.0049(11) 0.0001(11) 0.0025(11)
C9 0.0500(15) 0.0370(13) 0.0463(15) -0.0001(11) 0.0012(12) 0.0053(11)
C4 0.0584(16) 0.0415(14) 0.0390(13) -0.0022(11) -0.0008(12) 0.0016(12)
C3 0.0539(15) 0.0445(14) 0.0377(14) -0.0016(11) 0.0014(11) 0.0007(12)
C10 0.0489(15) 0.0450(14) 0.0465(15) -0.0020(12) -0.0015(12) 0.0083(12)
C18 0.0412(14) 0.0558(17) 0.0540(17) 0.0041(13) 0.0007(12) -0.0064(12)
C12 0.0434(15) 0.0439(15) 0.0662(19) 0.0015(13) 0.0102(13) -0.0027(11)
C25 0.0801(14) 0.0725(13) 0.0600(14) -0.0303(12) -0.0106(11) 0.0106(12)
C8 0.0631(19) 0.0617(19) 0.0566(18) -0.0002(15) 0.0139(15) 0.0028(15)
C17 0.0632(19) 0.0518(18) 0.069(2) -0.0055(15) 0.0069(16) -0.0090(14)
C11 0.0430(16) 0.070(2) 0.071(2) -0.0103(17) 0.0023(14) -0.0025(14)
C24 0.0524(17) 0.0572(18) 0.072(2) 0.0001(16) 0.0040(15) -0.0040(14)
C5 0.095(3) 0.0434(16) 0.0575(19) 0.0021(14) 0.0161(17) 0.0007(16)
C23 0.0572(19) 0.071(2) 0.092(3) -0.013(2) 0.0071(18) 0.0030(17)
C7 0.085(2) 0.078(3) 0.067(2) 0.0031(19) 0.0281(19) -0.015(2)
C6 0.111(3) 0.056(2) 0.067(2) 0.0068(17) 0.025(2) -0.017(2)
C21 0.0540(19) 0.106(3) 0.073(2) -0.017(2) 0.0061(17) -0.001(2)
C19 0.073(2) 0.088(3) 0.071(2) 0.022(2) 0.0202(19) 0.017(2)
C16 0.092(3) 0.070(2) 0.068(2) -0.0069(19) 0.004(2) 0.001(2)
C13 0.065(2) 0.094(3) 0.104(3) 0.009(3) 0.023(2) -0.024(2)
C20 0.078(3) 0.129(4) 0.066(2) 0.022(2) 0.019(2) 0.011(3)
C15 0.115(4) 0.087(3) 0.066(2) 0.010(2) 0.020(2) 0.019(2)
C14 0.104(4) 0.109(4) 0.107(4) 0.025(3) 0.063(3) -0.001(3)
C28 0.0958(18) 0.0968(19) 0.0787(17) -0.0279(16) -0.0233(14) 0.0190(16)
C22 0.085(3) 0.168(6) 0.093(3) -0.028(4) 0.026(3) 0.010(3)
C26 0.0951(17) 0.1032(19) 0.0786(18) -0.0190(17) 0.0019(14) 0.0020(17)
C27 0.114(2) 0.0822(15) 0.0860(18) -0.0161(15) -0.0158(17) -0.0044(17)

loop_
_atom_type_symbol
_atom_type_description
_atom_type_scat_dispersion_real
_atom_type_scat_dispersion_imag
_atom_type_scat_source
C C 0.0181 0.0091 'International Tables Vol C Tables 4.2.6.8 and 6.1.1.4'
H H 0.0000 0.0000 'International Tables Vol C Tables 4.2.6.8 and 6.1.1.4'
N N 0.0311 0.0180 'International Tables Vol C Tables 4.2.6.8 and 6.1.1.4'
O O 0.0492 0.0322 'International Tables Vol C Tables 4.2.6.8 and 6.1.1.4'
S S 0.3331 0.5567 'International Tables Vol C Tables 4.2.6.8 and 6.1.1.4'

loop_
_geom_angle_atom_site_label_1
_geom_angle_atom_site_label_2
_geom_angle_atom_site_label_3
_geom_angle
_geom_angle_site_symmetry_1
_geom_angle_site_symmetry_3
_geom_angle_publ_flag
O1 S1 N3 107.24(14) . . ?
O1 S1 C18 106.81(15) . . ?
O2 S1 O1 120.28(16) . . ?
O2 S1 N3 106.49(14) . . ?
O2 S1 C18 107.05(15) . . ?
N3 S1 C18 108.57(13) . . ?
C2 O3 O4 105.37(19) . . ?
C1 N2 C4 105.5(2) . . ?
S1 N3 H3 119.2 . . ?
C10 N3 S1 121.60(19) . . ?
C10 N3 H3 119.2 . . ?
C25 O4 O3 108.5(2) . . ?
C1 N1 H1 117.7 . . ?
C1 N1 C11 124.6(3) . . ?
C11 N1 H1 117.7 . . ?
N2 C1 N1 127.3(3) . . ?
N2 C1 C2 114.4(2) . . ?
N1 C1 C2 118.2(2) . . ?
O3 C2 C1 112.8(2) . . ?
O3 C2 C9 102.9(2) . . ?
O3 C2 C3 117.1(2) . . ?
C9 C2 C1 112.6(2) . . ?
C3 C2 C1 99.7(2) . . ?
C3 C2 C9 112.1(2) . . ?
C2 C9 H9A 108.8 . . ?
C2 C9 H9B 108.8 . . ?
H9A C9 H9B 107.7 . . ?
C10 C9 C2 113.8(2) . . ?
C10 C9 H9A 108.8 . . ?
C10 C9 H9B 108.8 . . ?
C3 C4 N2 113.0(2) . . ?
C5 C4 N2 126.9(3) . . ?
C5 C4 C3 120.0(3) . . ?
C4 C3 C2 106.8(2) . . ?
C8 C3 C2 131.3(3) . . ?
C8 C3 C4 121.7(3) . . ?
N3 C10 C9 111.8(2) . . ?
N3 C10 H10A 109.3 . . ?
N3 C10 H10B 109.3 . . ?
C9 C10 H10A 109.3 . . ?
C9 C10 H10B 109.3 . . ?
H10A C10 H10B 107.9 . . ?
C24 C18 S1 119.0(3) . . ?
C19 C18 S1 120.8(3) . . ?
C19 C18 C24 120.2(3) . . ?
C17 C12 C11 120.6(3) . . ?
C17 C12 C13 117.6(4) . . ?
C13 C12 C11 121.7(3) . . ?
O4 C25 C28 102.5(3) . . ?
O4 C25 C26 107.6(3) . . ?
O4 C25 C27 113.1(4) . . ?
C28 C25 C26 109.0(4) . . ?
C27 C25 C28 114.9(4) . . ?
C27 C25 C26 109.2(4) . . ?
C3 C8 H8 121.0 . . ?
C3 C8 C7 118.1(3) . . ?
C7 C8 H8 121.0 . . ?
C12 C17 H17 118.7 . . ?
C16 C17 C12 122.5(4) . . ?
C16 C17 H17 118.7 . . ?
N1 C11 C12 114.2(3) . . ?
N1 C11 H11A 108.7 . . ?
N1 C11 H11B 108.7 . . ?
C12 C11 H11A 108.7 . . ?
C12 C11 H11B 108.7 . . ?
H11A C11 H11B 107.6 . . ?
C18 C24 H24 120.1 . . ?
C23 C24 C18 119.8(4) . . ?
C23 C24 H24 120.1 . . ?
C4 C5 H5 121.1 . . ?
C6 C5 C4 117.9(3) . . ?
C6 C5 H5 121.1 . . ?
C24 C23 H23 119.4 . . ?
C21 C23 C24 121.3(4) . . ?
C21 C23 H23 119.4 . . ?
C8 C7 H7 120.0 . . ?
C6 C7 C8 120.0(3) . . ?
C6 C7 H7 120.0 . . ?
C5 C6 C7 122.4(3) . . ?
C5 C6 H6 118.8 . . ?
C7 C6 H6 118.8 . . ?
C23 C21 C22 120.1(4) . . ?
C20 C21 C23 118.1(4) . . ?
C20 C21 C22 121.8(5) . . ?
C18 C19 H19 120.8 . . ?
C18 C19 C20 118.5(4) . . ?
C20 C19 H19 120.8 . . ?
C17 C16 H16 120.4 . . ?
C17 C16 C15 119.3(4) . . ?
C15 C16 H16 120.4 . . ?
C12 C13 H13 120.2 . . ?
C12 C13 C14 119.5(4) . . ?
C14 C13 H13 120.2 . . ?
C21 C20 C19 122.1(4) . . ?
C21 C20 H20 118.9 . . ?
C19 C20 H20 118.9 . . ?
C16 C15 H15 119.6 . . ?
C14 C15 C16 120.8(4) . . ?
C14 C15 H15 119.6 . . ?
C13 C14 H14 119.9 . . ?
C15 C14 C13 120.2(4) . . ?
C15 C14 H14 119.9 . . ?
C25 C28 H28A 109.5 . . ?
C25 C28 H28B 109.5 . . ?
C25 C28 H28C 109.5 . . ?
H28A C28 H28B 109.5 . . ?
H28A C28 H28C 109.5 . . ?
H28B C28 H28C 109.5 . . ?
C21 C22 H22A 109.5 . . ?
C21 C22 H22B 109.5 . . ?
C21 C22 H22C 109.5 . . ?
H22A C22 H22B 109.5 . . ?
H22A C22 H22C 109.5 . . ?
H22B C22 H22C 109.5 . . ?
C25 C26 H26A 109.5 . . ?
C25 C26 H26B 109.5 . . ?
C25 C26 H26C 109.5 . . ?
H26A C26 H26B 109.5 . . ?
H26A C26 H26C 109.5 . . ?
H26B C26 H26C 109.5 . . ?
C25 C27 H27A 109.5 . . ?
C25 C27 H27B 109.5 . . ?
C25 C27 H27C 109.5 . . ?
H27A C27 H27B 109.5 . . ?
H27A C27 H27C 109.5 . . ?
H27B C27 H27C 109.5 . . ?

loop_
_geom_bond_atom_site_label_1
_geom_bond_atom_site_label_2
_geom_bond_distance
_geom_bond_site_symmetry_2
_geom_bond_publ_flag
S1 O1 1.428(2) . ?
S1 O2 1.421(2) . ?
S1 N3 1.609(2) . ?
S1 C18 1.770(3) . ?
O3 O4 1.476(3) . ?
O3 C2 1.425(3) . ?
N2 C1 1.301(3) . ?
N2 C4 1.425(4) . ?
N3 H3 0.8600 . ?
N3 C10 1.458(4) . ?
O4 C25 1.431(4) . ?
N1 H1 0.8600 . ?
N1 C1 1.334(4) . ?
N1 C11 1.452(4) . ?
C1 C2 1.535(4) . ?
C2 C9 1.535(4) . ?
C2 C3 1.498(4) . ?
C9 H9A 0.9700 . ?
C9 H9B 0.9700 . ?
C9 C10 1.518(4) . ?
C4 C3 1.392(4) . ?
C4 C5 1.389(4) . ?
C3 C8 1.373(4) . ?
C10 H10A 0.9700 . ?
C10 H10B 0.9700 . ?
C18 C24 1.381(5) . ?
C18 C19 1.376(5) . ?
C12 C17 1.377(5) . ?
C12 C11 1.504(5) . ?
C12 C13 1.381(5) . ?
C25 C28 1.501(6) . ?
C25 C26 1.508(6) . ?
C25 C27 1.480(7) . ?
C8 H8 0.9300 . ?
C8 C7 1.395(5) . ?
C17 H17 0.9300 . ?
C17 C16 1.359(5) . ?
C11 H11A 0.9700 . ?
C11 H11B 0.9700 . ?
C24 H24 0.9300 . ?
C24 C23 1.376(5) . ?
C5 H5 0.9300 . ?
C5 C6 1.374(6) . ?
C23 H23 0.9300 . ?
C23 C21 1.375(6) . ?
C7 H7 0.9300 . ?
C7 C6 1.376(6) . ?
C6 H6 0.9300 . ?
C21 C20 1.371(7) . ?
C21 C22 1.520(6) . ?
C19 H19 0.9300 . ?
C19 C20 1.390(6) . ?
C16 H16 0.9300 . ?
C16 C15 1.360(7) . ?
C13 H13 0.9300 . ?
C13 C14 1.406(8) . ?
C20 H20 0.9300 . ?
C15 H15 0.9300 . ?
C15 C14 1.345(8) . ?
C14 H14 0.9300 . ?
C28 H28A 0.9600 . ?
C28 H28B 0.9600 . ?
C28 H28C 0.9600 . ?
C22 H22A 0.9600 . ?
C22 H22B 0.9600 . ?
C22 H22C 0.9600 . ?
C26 H26A 0.9600 . ?
C26 H26B 0.9600 . ?
C26 H26C 0.9600 . ?
C27 H27A 0.9600 . ?
C27 H27B 0.9600 . ?
C27 H27C 0.9600 . ?

loop_
_geom_torsion_atom_site_label_1
_geom_torsion_atom_site_label_2
_geom_torsion_atom_site_label_3
_geom_torsion_atom_site_label_4
_geom_torsion
_geom_torsion_site_symmetry_1
_geom_torsion_site_symmetry_2
_geom_torsion_site_symmetry_3
_geom_torsion_site_symmetry_4
_geom_torsion_publ_flag
S1 N3 C10 C9 -114.6(3) . . . . ?
S1 C18 C24 C23 178.4(3) . . . . ?
S1 C18 C19 C20 -179.3(3) . . . . ?
O3 O4 C25 C28 -175.2(3) . . . . ?
O3 O4 C25 C26 69.9(4) . . . . ?
O3 O4 C25 C27 -50.8(4) . . . . ?
O3 C2 C9 C10 171.6(2) . . . . ?
O3 C2 C3 C4 -127.8(2) . . . . ?
O3 C2 C3 C8 57.5(4) . . . . ?
O1 S1 N3 C10 -37.5(3) . . . . ?
O1 S1 C18 C24 -161.5(2) . . . . ?
O1 S1 C18 C19 17.7(3) . . . . ?
O2 S1 N3 C10 -167.5(2) . . . . ?
O2 S1 C18 C24 -31.4(3) . . . . ?
O2 S1 C18 C19 147.8(3) . . . . ?
N2 C1 C2 O3 132.4(2) . . . . ?
N2 C1 C2 C9 -111.6(3) . . . . ?
N2 C1 C2 C3 7.3(3) . . . . ?
N2 C4 C3 C2 3.3(3) . . . . ?
N2 C4 C3 C8 178.6(3) . . . . ?
N2 C4 C5 C6 -179.1(3) . . . . ?
N3 S1 C18 C24 83.2(3) . . . . ?
N3 S1 C18 C19 -97.6(3) . . . . ?
O4 O3 C2 C1 -50.2(3) . . . . ?
O4 O3 C2 C9 -171.9(2) . . . . ?
O4 O3 C2 C3 64.7(3) . . . . ?
N1 C1 C2 O3 -49.7(3) . . . . ?
N1 C1 C2 C9 66.2(3) . . . . ?
N1 C1 C2 C3 -174.8(2) . . . . ?
C1 N2 C4 C3 1.4(3) . . . . ?
C1 N2 C4 C5 -178.6(3) . . . . ?
C1 N1 C11 C12 105.0(4) . . . . ?
C1 C2 C9 C10 49.9(3) . . . . ?
C1 C2 C3 C4 -5.8(3) . . . . ?
C1 C2 C3 C8 179.5(3) . . . . ?
C2 O3 O4 C25 -156.9(3) . . . . ?
C2 C9 C10 N3 169.9(2) . . . . ?
C2 C3 C8 C7 175.3(3) . . . . ?
C9 C2 C3 C4 113.6(3) . . . . ?
C9 C2 C3 C8 -61.1(4) . . . . ?
C4 N2 C1 N1 176.8(3) . . . . ?
C4 N2 C1 C2 -5.6(3) . . . . ?
C4 C3 C8 C7 1.3(5) . . . . ?
C4 C5 C6 C7 -0.4(6) . . . . ?
C3 C2 C9 C10 -61.6(3) . . . . ?
C3 C4 C5 C6 1.0(5) . . . . ?
C3 C8 C7 C6 -0.7(6) . . . . ?
C18 S1 N3 C10 77.6(2) . . . . ?
C18 C24 C23 C21 0.0(5) . . . . ?
C18 C19 C20 C21 1.9(7) . . . . ?
C12 C17 C16 C15 -1.6(6) . . . . ?
C12 C13 C14 C15 -1.0(8) . . . . ?
C8 C7 C6 C5 0.2(7) . . . . ?
C17 C12 C11 N1 -51.7(4) . . . . ?
C17 C12 C13 C14 -1.4(6) . . . . ?
C17 C16 C15 C14 -1.0(7) . . . . ?
C11 N1 C1 N2 -8.5(5) . . . . ?
C11 N1 C1 C2 173.9(3) . . . . ?
C11 C12 C17 C16 -173.4(3) . . . . ?
C11 C12 C13 C14 174.7(4) . . . . ?
C24 C18 C19 C20 -0.2(6) . . . . ?
C24 C23 C21 C20 1.6(6) . . . . ?
C24 C23 C21 C22 -178.1(4) . . . . ?
C5 C4 C3 C2 -176.7(3) . . . . ?
C5 C4 C3 C8 -1.4(5) . . . . ?
C23 C21 C20 C19 -2.6(7) . . . . ?
C19 C18 C24 C23 -0.8(5) . . . . ?
C16 C15 C14 C13 2.3(8) . . . . ?
C13 C12 C17 C16 2.7(5) . . . . ?
C13 C12 C11 N1 132.3(4) . . . . ?
C22 C21 C20 C19 177.1(5) . . . . ?
